data_7005016
loop_
_publ_author_name
'Klingele, Julia'
'Boas, John F.'
'Pilbrow, John R.'
'Moubaraki, Boujemaa'
'Murray, Keith S.'
'Berry, Kevin J.'
'Hunter, Keith A.'
'Jameson, Geoffrey B.'
'Boyd, Peter D. W.'
'Brooker, Sally'

_publ_section_title
;
 A [2 x 2] nickel(ii) grid and a copper(ii) square result from
 differing binding modes of a pyrazine-based diamide ligand.
;
_journal_issue 6
_journal_name_full 'Dalton transactions (Cambridge, England : 2003)'
_journal_page_first 633
_journal_page_last 645
_journal_paper_doi 10.1039/b614796h
_journal_year 2007
_chemical_formula_sum 'C80 H76 B4 Cu4 F16 N24 O8'
_chemical_formula_weight 2103.04
_chemical_name_systematic
;
?
;
_space_group_IT_number 82
_symmetry_cell_setting tetragonal
_symmetry_space_group_name_Hall 'I -4'
_symmetry_space_group_name_H-M 'I -4'
_atom_sites_solution_hydrogens geom
_atom_sites_solution_primary direct
_atom_sites_solution_secondary difmap
_audit_creation_method SHELXL-97
_cell_angle_alpha 90.00
_cell_angle_beta 90.00
_cell_angle_gamma 90.00
_cell_formula_units_Z 2
_cell_length_a 16.152(3)
_cell_length_b 16.152(3)
_cell_length_c 17.855(8)
_cell_measurement_reflns_used 6040
_cell_measurement_temperature 168(2)
_cell_measurement_theta_max 26.25
_cell_measurement_theta_min 2.28
_cell_volume 4658(2)
_computing_cell_refinement 'Bruker SMART'
_computing_data_collection 'Bruker SMART'
_computing_data_reduction 'Bruker SAINT'
_computing_molecular_graphics 'XP in SHELXTL'
_computing_publication_material SHELXTL
_computing_structure_refinement 'SHELXL-97 (Sheldrick, 1997)'
_computing_structure_solution 'SHELXS-97 (Sheldrick, 1990)'
_diffrn_ambient_temperature 168(2)
_diffrn_measured_fraction_theta_full 0.989
_diffrn_measured_fraction_theta_max 0.989
_diffrn_measurement_device_type 'Bruker SMART area detector'
_diffrn_measurement_method 'phi and omega scans'
_diffrn_radiation_monochromator graphite
_diffrn_radiation_source 'fine-focus sealed tube'
_diffrn_radiation_type MoK\a
_diffrn_radiation_wavelength 0.71073
_diffrn_reflns_av_R_equivalents 0.0883
_diffrn_reflns_av_sigmaI/netI 0.1752
_diffrn_reflns_limit_h_max 8
_diffrn_reflns_limit_h_min -17
_diffrn_reflns_limit_k_max 18
_diffrn_reflns_limit_k_min -18
_diffrn_reflns_limit_l_max 20
_diffrn_reflns_limit_l_min -20
_diffrn_reflns_number 9277
_diffrn_reflns_theta_full 24.69
_diffrn_reflns_theta_max 24.69
_diffrn_reflns_theta_min 5.11
_exptl_absorpt_coefficient_mu 0.999
_exptl_absorpt_correction_T_max 1.00
_exptl_absorpt_correction_T_min 0.64
_exptl_absorpt_correction_type 'Semi-empirical (SADABS)'
_exptl_crystal_colour green
_exptl_crystal_density_diffrn 1.499
_exptl_crystal_density_method 'not measured'
_exptl_crystal_description plate
_exptl_crystal_F_000 2136
_exptl_crystal_size_max 0.37
_exptl_crystal_size_mid 0.31
_exptl_crystal_size_min 0.11
_refine_diff_density_max 0.281
_refine_diff_density_min -0.373
_refine_diff_density_rms 0.069
_refine_ls_abs_structure_details 'Flack H D (1983), Acta Cryst. A39, 876-881'
_refine_ls_abs_structure_Flack 0.20(3)
_refine_ls_extinction_method none
_refine_ls_goodness_of_fit_ref 0.859
_refine_ls_hydrogen_treatment constr
_refine_ls_matrix_type full
_refine_ls_number_parameters 195
_refine_ls_number_reflns 3910
_refine_ls_number_restraints 12
_refine_ls_restrained_S_all 0.862
_refine_ls_R_factor_all 0.1252
_refine_ls_R_factor_gt 0.0613
_refine_ls_shift/su_max 0.053
_refine_ls_shift/su_mean 0.005
_refine_ls_structure_factor_coef Fsqd
_refine_ls_weighting_details 'calc w=1/[\s^2^(Fo^2^)+(0.0739P)^2^+0.0000P] where P=(Fo^2^+2Fc^2^)/3'
_refine_ls_weighting_scheme calc
_refine_ls_wR_factor_gt 0.1286
_refine_ls_wR_factor_ref 0.1479
_reflns_number_gt 2014
_reflns_number_total 3910
_reflns_threshold_expression >2sigma(I)
_cod_data_source_file b614796h.txt
_cod_data_source_block cul6sa_squeeze
_cod_depositor_comments
;
The following automatic conversions were performed:
'_symmetry_cell_setting' value 'Tetragonal' changed to 'tetragonal'
according to '/home/saulius/struct/CIF-dictionaries/cif_core.dic'
dictionary named 'cif_core.dic' version 2.4.1 from 2010-06-29.

Automatic conversion script
Id: cif_fix_enum 1527 2010-12-29 10:47:43Z saulius 
;
_cod_original_sg_symbol_H-M I-4
_cod_database_code 7005016

loop_
_symmetry_equiv_pos_as_xyz
'x, y, z'
'-x, -y, z'
'y, -x, -z'
'-y, x, -z'
'x+1/2, y+1/2, z+1/2'
'-x+1/2, -y+1/2, z+1/2'
'y+1/2, -x+1/2, -z+1/2'
'-y+1/2, x+1/2, -z+1/2'

loop_
_atom_site_label
_atom_site_type_symbol
_atom_site_fract_x
_atom_site_fract_y
_atom_site_fract_z
_atom_site_U_iso_or_equiv
_atom_site_adp_type
_atom_site_occupancy
_atom_site_symmetry_multiplicity
_atom_site_calc_flag
_atom_site_refinement_flags
_atom_site_disorder_assembly
_atom_site_disorder_group
Cu1 Cu 0.45990(6) 0.29998(5) 0.24034(4) 0.0458(3) Uani 1 1 d . . .
N1 N 0.5648(3) 0.2342(3) 0.2579(3) 0.0401(14) Uani 1 1 d . . .
C2 C 0.6121(6) 0.2198(5) 0.1966(5) 0.050(2) Uani 1 1 d . . .
C3 C 0.6795(6) 0.1678(5) 0.1994(4) 0.046(2) Uani 1 1 d . . .
N2 N 0.6966(4) 0.1309(4) 0.2664(4) 0.0491(17) Uani 1 1 d . . .
C4 C 0.6542(5) 0.1464(5) 0.3250(4) 0.046(2) Uani 1 1 d . . .
H4A H 0.6684 0.1205 0.3710 0.055 Uiso 1 1 calc R . .
C5 C 0.5889(6) 0.1993(6) 0.3225(4) 0.054(3) Uani 1 1 d . . .
H5A H 0.5597 0.2117 0.3673 0.064 Uiso 1 1 calc R . .
C6 C 0.5767(6) 0.2684(5) 0.1289(4) 0.050(2) Uani 1 1 d U . .
O1 O 0.6176(4) 0.2745(4) 0.0685(3) 0.0742(18) Uani 1 1 d . . .
N3 N 0.5048(4) 0.3013(4) 0.1423(3) 0.0417(16) Uani 1 1 d . . .
C7 C 0.4705(6) 0.3499(6) 0.0795(5) 0.072(3) Uani 1 1 d . . .
H7A H 0.4705 0.3160 0.0333 0.086 Uiso 1 1 calc R . .
H7B H 0.5051 0.3995 0.0707 0.086 Uiso 1 1 calc R . .
C8 C 0.3812(5) 0.3764(6) 0.0987(4) 0.056(2) Uani 1 1 d . . .
H8A H 0.3560 0.4018 0.0537 0.068 Uiso 1 1 calc R . .
H8B H 0.3486 0.3264 0.1112 0.068 Uiso 1 1 calc R . .
C9 C 0.3751(5) 0.4365(5) 0.1625(5) 0.053(2) Uani 1 1 d . . .
C10 C 0.3401(5) 0.5144(7) 0.1558(5) 0.066(3) Uani 1 1 d . . .
H10A H 0.3197 0.5327 0.1088 0.080 Uiso 1 1 calc R . .
C11 C 0.3351(5) 0.5649(6) 0.2166(6) 0.068(3) Uani 1 1 d . . .
H11A H 0.3094 0.6176 0.2127 0.082 Uiso 1 1 calc R . .
C12 C 0.3673(5) 0.5394(6) 0.2832(5) 0.060(3) Uani 1 1 d . . .
H12A H 0.3665 0.5743 0.3260 0.072 Uiso 1 1 calc R . .
C13 C 0.4007(5) 0.4618(6) 0.2859(5) 0.053(2) Uani 1 1 d . . .
H13A H 0.4206 0.4431 0.3330 0.063 Uiso 1 1 calc R . .
N4 N 0.4073(3) 0.4121(4) 0.2302(4) 0.0421(16) Uani 1 1 d . . .
O2 O 0.7883(3) 0.0794(3) 0.1560(3) 0.0456(14) Uani 1 1 d . . .
N5 N 0.7371(5) 0.1715(5) 0.0754(4) 0.079(3) Uani 1 1 d . . .
H5C H 0.7001 0.2098 0.0651 0.095 Uiso 1 1 calc R . .
C26 C 0.7396(5) 0.1374(6) 0.1399(4) 0.047(2) Uani 1 1 d U . .
C27 C 0.789(2) 0.1487(18) 0.0268(16) 0.134(10) Uiso 0.50 1 d P . .

loop_
_atom_site_aniso_label
_atom_site_aniso_U_11
_atom_site_aniso_U_22
_atom_site_aniso_U_33
_atom_site_aniso_U_23
_atom_site_aniso_U_13
_atom_site_aniso_U_12
Cu1 0.0602(7) 0.0490(6) 0.0281(5) 0.0068(5) 0.0026(5) 0.0002(5)
N1 0.062(4) 0.044(3) 0.015(3) 0.005(3) 0.002(3) 0.000(3)
C2 0.060(7) 0.038(5) 0.051(6) 0.004(4) -0.009(5) -0.001(5)
C3 0.056(6) 0.054(6) 0.027(5) -0.001(4) -0.013(4) -0.001(5)
N2 0.067(4) 0.051(4) 0.030(4) 0.001(3) 0.002(4) -0.016(3)
C4 0.046(6) 0.070(6) 0.022(5) 0.007(4) -0.003(4) 0.016(5)
C5 0.061(6) 0.078(7) 0.023(5) -0.021(4) 0.016(4) -0.021(6)
C6 0.082(6) 0.051(5) 0.016(4) 0.016(3) 0.003(4) 0.009(4)
O1 0.085(5) 0.083(5) 0.054(4) 0.019(3) 0.011(3) 0.041(4)
N3 0.046(4) 0.042(4) 0.037(4) 0.012(3) 0.005(3) 0.010(3)
C7 0.085(7) 0.081(7) 0.050(5) 0.026(5) 0.005(5) 0.005(6)
C8 0.041(6) 0.084(7) 0.044(5) 0.017(5) -0.001(4) 0.006(5)
C9 0.051(6) 0.043(6) 0.066(7) 0.003(5) 0.022(5) 0.011(5)
C10 0.060(6) 0.088(8) 0.051(6) 0.030(6) 0.015(5) 0.015(5)
C11 0.057(6) 0.052(6) 0.094(8) 0.007(6) 0.015(5) 0.021(4)
C12 0.059(6) 0.066(7) 0.055(6) 0.001(5) 0.009(5) 0.009(5)
C13 0.061(6) 0.053(6) 0.044(6) 0.013(5) 0.009(4) 0.010(5)
N4 0.040(4) 0.056(4) 0.030(4) -0.008(4) 0.003(3) -0.008(3)
O2 0.047(3) 0.052(4) 0.037(3) -0.002(2) -0.006(3) 0.001(3)
N5 0.080(6) 0.120(7) 0.036(4) 0.032(4) 0.042(4) 0.050(5)
C26 0.055(5) 0.069(5) 0.016(4) 0.006(4) -0.009(4) 0.001(4)

loop_
_atom_type_symbol
_atom_type_description
_atom_type_scat_dispersion_real
_atom_type_scat_dispersion_imag
_atom_type_scat_source
C C 0.0033 0.0016 'International Tables Vol C Tables 4.2.6.8 and 6.1.1.4'
H H 0.0000 0.0000 'International Tables Vol C Tables 4.2.6.8 and 6.1.1.4'
B B 0.0013 0.0007 'International Tables Vol C Tables 4.2.6.8 and 6.1.1.4'
N N 0.0061 0.0033 'International Tables Vol C Tables 4.2.6.8 and 6.1.1.4'
O O 0.0106 0.0060 'International Tables Vol C Tables 4.2.6.8 and 6.1.1.4'
F F 0.0171 0.0103 'International Tables Vol C Tables 4.2.6.8 and 6.1.1.4'
Cu Cu 0.3201 1.2651 'International Tables Vol C Tables 4.2.6.8 and 6.1.1.4'

loop_
_geom_angle_atom_site_label_1
_geom_angle_atom_site_label_2
_geom_angle_atom_site_label_3
_geom_angle
_geom_angle_site_symmetry_1
_geom_angle_site_symmetry_3
_geom_angle_publ_flag
N3 Cu1 O2 174.0(2) . 8_545 ?
N3 Cu1 N4 93.9(3) . . ?
O2 Cu1 N4 92.0(2) 8_545 . ?
N3 Cu1 N1 80.1(3) . . ?
O2 Cu1 N1 94.3(2) 8_545 . ?
N4 Cu1 N1 147.2(2) . . ?
N3 Cu1 N2 102.1(3) . 8_545 ?
O2 Cu1 N2 76.5(2) 8_545 8_545 ?
N4 Cu1 N2 113.1(2) . 8_545 ?
N1 Cu1 N2 99.6(2) . 8_545 ?
C5 N1 C2 117.2(6) . . ?
C5 N1 Cu1 126.6(5) . . ?
C2 N1 Cu1 116.0(5) . . ?
N1 C2 C3 121.5(7) . . ?
N1 C2 C6 109.5(7) . . ?
C3 C2 C6 129.0(8) . . ?
N2 C3 C2 117.3(7) . . ?
N2 C3 C26 110.0(7) . . ?
C2 C3 C26 132.6(7) . . ?
C4 N2 C3 121.7(7) . . ?
C4 N2 Cu1 125.2(6) . 7 ?
C3 N2 Cu1 113.1(5) . 7 ?
N2 C4 C5 120.9(7) . . ?
N1 C5 C4 121.3(7) . . ?
O1 C6 N3 126.2(7) . . ?
O1 C6 C2 120.6(8) . . ?
N3 C6 C2 113.2(7) . . ?
C6 N3 C7 114.4(6) . . ?
C6 N3 Cu1 120.5(5) . . ?
C7 N3 Cu1 124.3(5) . . ?
N3 C7 C8 109.3(6) . . ?
C9 C8 C7 114.2(7) . . ?
N4 C9 C10 119.3(8) . . ?
N4 C9 C8 117.3(7) . . ?
C10 C9 C8 123.4(9) . . ?
C11 C10 C9 120.0(8) . . ?
C10 C11 C12 119.6(8) . . ?
C11 C12 C13 117.3(9) . . ?
N4 C13 C12 125.5(8) . . ?
C13 N4 C9 118.1(7) . . ?
C13 N4 Cu1 122.0(6) . . ?
C9 N4 Cu1 119.8(5) . . ?
C26 O2 Cu1 121.1(5) . 7 ?
C27 N5 C26 118.2(15) . . ?
O2 C26 N5 123.2(8) . . ?
O2 C26 C3 118.7(7) . . ?
N5 C26 C3 118.0(8) . . ?

loop_
_geom_bond_atom_site_label_1
_geom_bond_atom_site_label_2
_geom_bond_distance
_geom_bond_site_symmetry_2
_geom_bond_publ_flag
Cu1 N3 1.895(6) . ?
Cu1 O2 1.966(5) 8_545 ?
Cu1 N4 2.009(6) . ?
Cu1 N1 2.024(6) . ?
Cu1 N2 2.226(7) 8_545 ?
N1 C5 1.342(10) . ?
N1 C2 1.355(10) . ?
C2 C3 1.375(12) . ?
C2 C6 1.551(11) . ?
C3 N2 1.365(9) . ?
C3 C26 1.521(11) . ?
N2 C4 1.275(9) . ?
N2 Cu1 2.226(7) 7 ?
C4 C5 1.358(12) . ?
C6 O1 1.268(9) . ?
C6 N3 1.299(9) . ?
N3 C7 1.476(9) . ?
C7 C8 1.542(12) . ?
C8 C9 1.499(11) . ?
C9 N4 1.375(10) . ?
C9 C10 1.385(11) . ?
C10 C11 1.360(12) . ?
C11 C12 1.360(12) . ?
C12 C13 1.366(11) . ?
C13 N4 1.282(9) . ?
O2 C26 1.256(9) . ?
O2 Cu1 1.966(5) 7 ?
N5 C27 1.26(3) . ?
N5 C26 1.278(9) . ?

loop_
_geom_torsion_atom_site_label_1
_geom_torsion_atom_site_label_2
_geom_torsion_atom_site_label_3
_geom_torsion_atom_site_label_4
_geom_torsion
_geom_torsion_site_symmetry_1
_geom_torsion_site_symmetry_2
_geom_torsion_site_symmetry_3
_geom_torsion_site_symmetry_4
_geom_torsion_publ_flag
N3 Cu1 N1 C5 -177.8(6) . . . . ?
O2 Cu1 N1 C5 0.0(6) 8_545 . . . ?
N4 Cu1 N1 C5 100.3(7) . . . . ?
N2 Cu1 N1 C5 -77.0(6) 8_545 . . . ?
N3 Cu1 N1 C2 -2.6(5) . . . . ?
O2 Cu1 N1 C2 175.1(5) 8_545 . . . ?
N4 Cu1 N1 C2 -84.5(7) . . . . ?
N2 Cu1 N1 C2 98.1(5) 8_545 . . . ?
C5 N1 C2 C3 3.4(11) . . . . ?
Cu1 N1 C2 C3 -172.2(6) . . . . ?
C5 N1 C2 C6 -177.4(6) . . . . ?
Cu1 N1 C2 C6 7.0(8) . . . . ?
N1 C2 C3 N2 0.4(12) . . . . ?
C6 C2 C3 N2 -178.7(7) . . . . ?
N1 C2 C3 C26 176.3(8) . . . . ?
C6 C2 C3 C26 -2.7(15) . . . . ?
C2 C3 N2 C4 -2.8(11) . . . . ?
C26 C3 N2 C4 -179.6(7) . . . . ?
C2 C3 N2 Cu1 174.7(6) . . . 7 ?
C26 C3 N2 Cu1 -2.1(8) . . . 7 ?
C3 N2 C4 C5 1.3(12) . . . . ?
Cu1 N2 C4 C5 -175.9(6) 7 . . . ?
C2 N1 C5 C4 -5.0(11) . . . . ?
Cu1 N1 C5 C4 170.1(6) . . . . ?
N2 C4 C5 N1 2.8(13) . . . . ?
N1 C2 C6 O1 169.3(7) . . . . ?
C3 C2 C6 O1 -11.6(13) . . . . ?
N1 C2 C6 N3 -9.6(9) . . . . ?
C3 C2 C6 N3 169.5(8) . . . . ?
O1 C6 N3 C7 -0.3(12) . . . . ?
C2 C6 N3 C7 178.5(7) . . . . ?
O1 C6 N3 Cu1 -170.5(7) . . . . ?
C2 C6 N3 Cu1 8.3(9) . . . . ?
O2 Cu1 N3 C6 -25(3) 8_545 . . . ?
N4 Cu1 N3 C6 143.9(6) . . . . ?
N1 Cu1 N3 C6 -3.6(6) . . . . ?
N2 Cu1 N3 C6 -101.4(6) 8_545 . . . ?
O2 Cu1 N3 C7 166(2) 8_545 . . . ?
N4 Cu1 N3 C7 -25.3(6) . . . . ?
N1 Cu1 N3 C7 -172.8(6) . . . . ?
N2 Cu1 N3 C7 89.4(6) 8_545 . . . ?
C6 N3 C7 C8 173.2(7) . . . . ?
Cu1 N3 C7 C8 -17.0(10) . . . . ?
N3 C7 C8 C9 66.5(10) . . . . ?
C7 C8 C9 N4 -58.3(10) . . . . ?
C7 C8 C9 C10 120.7(9) . . . . ?
N4 C9 C10 C11 -2.5(12) . . . . ?
C8 C9 C10 C11 178.6(8) . . . . ?
C9 C10 C11 C12 2.3(13) . . . . ?
C10 C11 C12 C13 -2.4(13) . . . . ?
C11 C12 C13 N4 3.0(14) . . . . ?
C12 C13 N4 C9 -3.2(13) . . . . ?
C12 C13 N4 Cu1 178.6(6) . . . . ?
C10 C9 N4 C13 2.8(11) . . . . ?
C8 C9 N4 C13 -178.2(7) . . . . ?
C10 C9 N4 Cu1 -179.0(6) . . . . ?
C8 C9 N4 Cu1 0.0(9) . . . . ?
N3 Cu1 N4 C13 -146.4(6) . . . . ?
O2 Cu1 N4 C13 32.4(6) 8_545 . . . ?
N1 Cu1 N4 C13 -68.6(8) . . . . ?
N2 Cu1 N4 C13 108.6(6) 8_545 . . . ?
N3 Cu1 N4 C9 35.4(6) . . . . ?
O2 Cu1 N4 C9 -145.7(5) 8_545 . . . ?
N1 Cu1 N4 C9 113.2(6) . . . . ?
N2 Cu1 N4 C9 -69.6(6) 8_545 . . . ?
Cu1 O2 C26 N5 171.4(6) 7 . . . ?
Cu1 O2 C26 C3 -9.6(9) 7 . . . ?
C27 N5 C26 O2 -4(2) . . . . ?
C27 N5 C26 C3 177.2(17) . . . . ?
N2 C3 C26 O2 7.3(10) . . . . ?
C2 C3 C26 O2 -168.9(8) . . . . ?
N2 C3 C26 N5 -173.7(8) . . . . ?
C2 C3 C26 N5 10.2(13) . . . . ?
